data_7057657
loop_
_publ_author_name
'Karthik, Shanmugam'
'Gandhi, Thirumanavelan'

_publ_section_title
;
 Dibenzofuran and dibenzothiophene based palladium(ii)/NHC catalysts --
 synthesis and applications in C--C bond formation
;
_journal_issue 19
_journal_name_full 'New Journal of Chemistry'
_journal_page_first 15811
_journal_paper_doi 10.1039/C8NJ02989J
_journal_volume 42
_journal_year 2018
_chemical_formula_moiety 'C27 H21 Br2 N3 Pd S'
_chemical_formula_sum 'C27 H21 Br2 N3 Pd S'
_chemical_formula_weight 685.75
_space_group_crystal_system triclinic
_space_group_IT_number 2
_space_group_name_Hall '-P 1'
_space_group_name_H-M_alt 'P -1'
_symmetry_space_group_name_Hall '-P 1'
_symmetry_space_group_name_H-M 'P -1'
_atom_sites_solution_hydrogens geom
_audit_block_doi 10.5517/ccdc.csd.cc1zycx6
_audit_creation_method SHELXL-2014
_audit_update_record
;
2018-08-14 deposited with the CCDC.
2018-08-20 downloaded from the CCDC.
;
_cell_angle_alpha 104.731(5)
_cell_angle_beta 95.807(5)
_cell_angle_gamma 102.598(5)
_cell_formula_units_Z 2
_cell_length_a 8.903(5)
_cell_length_b 9.681(5)
_cell_length_c 16.055(5)
_cell_measurement_reflns_used 6395
_cell_measurement_temperature 298(2)
_cell_measurement_theta_max 28.3
_cell_measurement_theta_min 2.2
_cell_volume 1288.0(11)
_computing_cell_refinement 'APEX2 (Bruker, 2014.3);SAINT (Bruker, 2014)'
_computing_data_collection 'APEX2 (Bruker, 2014.3)'
_computing_data_reduction 'SAINT (Bruker, 2014);SHELXL-2014 (Sheldrick, 2014)'
_computing_molecular_graphics 'Ortep, Platon'
_computing_structure_refinement 'SHELXL-2014 (Sheldrick, 2014)'
_computing_structure_solution 'SHELXL-2014/7 (Sheldrick, 2014)'
_diffrn_ambient_temperature 298(2)
_diffrn_measured_fraction_theta_full 1.000
_diffrn_measured_fraction_theta_max 0.995
_diffrn_measurement_device_type 'Bruker D8 Venture PHOTON 100 CMOS diffractometer'
_diffrn_measurement_method circular
_diffrn_radiation_type MoK\a
_diffrn_radiation_wavelength 0.71073
_diffrn_reflns_av_R_equivalents 0.0447
_diffrn_reflns_av_unetI/netI 0.0389
_diffrn_reflns_Laue_measured_fraction_full 1.000
_diffrn_reflns_Laue_measured_fraction_max 0.995
_diffrn_reflns_limit_h_max 11
_diffrn_reflns_limit_h_min -11
_diffrn_reflns_limit_k_max 12
_diffrn_reflns_limit_k_min -12
_diffrn_reflns_limit_l_max 21
_diffrn_reflns_limit_l_min -21
_diffrn_reflns_number 33029
_diffrn_reflns_point_group_measured_fraction_full 1.000
_diffrn_reflns_point_group_measured_fraction_max 0.995
_diffrn_reflns_theta_full 25.242
_diffrn_reflns_theta_max 28.319
_diffrn_reflns_theta_min 2.249
_diffrn_source 'fine-focus sealed tube'
_exptl_absorpt_coefficient_mu 3.925
_exptl_absorpt_correction_T_max 0.7437
_exptl_absorpt_correction_T_min 0.6327
_exptl_absorpt_correction_type empirical
_exptl_absorpt_process_details Sadabs
_exptl_crystal_colour yellow
_exptl_crystal_density_diffrn 1.768
_exptl_crystal_description needle
_exptl_crystal_F_000 672
_exptl_crystal_size_max 0.240
_exptl_crystal_size_mid 0.190
_exptl_crystal_size_min 0.160
_refine_diff_density_max 0.575
_refine_diff_density_min -0.814
_refine_diff_density_rms 0.086
_refine_ls_extinction_method none
_refine_ls_goodness_of_fit_ref 1.032
_refine_ls_hydrogen_treatment constr
_refine_ls_matrix_type full
_refine_ls_number_parameters 307
_refine_ls_number_reflns 6395
_refine_ls_number_restraints 0
_refine_ls_restrained_S_all 1.032
_refine_ls_R_factor_all 0.0743
_refine_ls_R_factor_gt 0.0375
_refine_ls_shift/su_max 0.002
_refine_ls_shift/su_mean 0.000
_refine_ls_structure_factor_coef Fsqd
_refine_ls_weighting_details 'w=1/[\s^2^(Fo^2^)+(0.0267P)^2^+1.3161P] where P=(Fo^2^+2Fc^2^)/3'
_refine_ls_weighting_scheme calc
_refine_ls_wR_factor_gt 0.0694
_refine_ls_wR_factor_ref 0.0804
_reflns_Friedel_coverage 0.000
_reflns_number_gt 4443
_reflns_number_total 6395
_reflns_threshold_expression 'I > 2\s(I)'
_cod_data_source_file c8nj02989j2.cif
_cod_data_source_block shelx
_cod_depositor_comments
;
The following automatic conversions were performed:

'_exptl_absorpt_correction_type' value 'Empirical' changed to
'empirical' according to
/home/data/users/saulius/crontab/automatic-downloads/rss-feeds/RSC/lib/dictionaries/cif_core.dic
dictionary named 'cif_core.dic' version 2.4.2 from 2011-04-26.

Automatic conversion script
Id: cif_fix_values 4973 2017-02-22 13:04:09Z antanas 

 Adding full bibliography for 7057657.cif.
;
_cod_database_code 7057657
_shelx_space_group_comment
;
The symmetry employed for this shelxl refinement is uniquely defined
by the following loop, which should always be used as a source of
symmetry information in preference to the above space-group names.
They are only intended as comments.
;
_shelx_estimated_absorpt_t_min 0.453
_shelx_estimated_absorpt_t_max 0.572
_shelxl_version_number 2014-3

loop_
_space_group_symop_operation_xyz
'x, y, z'
'-x, -y, -z'

loop_
_atom_site_label
_atom_site_type_symbol
_atom_site_fract_x
_atom_site_fract_y
_atom_site_fract_z
_atom_site_U_iso_or_equiv
_atom_site_adp_type
_atom_site_occupancy
_atom_site_site_symmetry_order
_atom_site_calc_flag
_atom_site_refinement_flags_posn
_atom_site_refinement_flags_adp
Pd1 Pd 1.28555(3) -0.01195(3) 0.72404(2) 0.03554(8) Uani 1 1 d . .
Br1 Br 1.13603(4) -0.05822(5) 0.83615(3) 0.05999(12) Uani 1 1 d . .
Br2 Br 1.41854(4) 0.02471(5) 0.60406(3) 0.06239(13) Uani 1 1 d . .
S1 S 0.81696(12) 0.25498(12) 0.79379(8) 0.0624(3) Uani 1 1 d . .
N2 N 1.0268(3) 0.1144(3) 0.66707(19) 0.0415(6) Uani 1 1 d . .
C15 C 1.7431(6) -0.0654(8) 0.8913(5) 0.106(2) Uani 1 1 d . .
H15 H 1.8303 -0.0760 0.9237 0.127 Uiso 1 1 calc R U
N1 N 0.9934(3) -0.1127(3) 0.5966(2) 0.0472(7) Uani 1 1 d . .
N3 N 1.4881(3) -0.0314(3) 0.7951(2) 0.0450(7) Uani 1 1 d . .
C18 C 1.0059(4) 0.3301(4) 0.7800(2) 0.0456(8) Uani 1 1 d . .
C1 C 0.8861(4) -0.3817(4) 0.5621(3) 0.0484(9) Uani 1 1 d . .
C19 C 1.0689(5) 0.4750(4) 0.8335(3) 0.0543(10) Uani 1 1 d . .
C16 C 1.0946(4) 0.2601(4) 0.7240(2) 0.0442(8) Uani 1 1 d . .
C13 C 1.7055(5) -0.1339(6) 0.8035(5) 0.0951(19) Uani 1 1 d . .
H13 H 1.7652 -0.1936 0.7758 0.114 Uiso 1 1 calc R U
C14 C 1.6527(5) 0.0177(7) 0.9303(3) 0.0931(19) Uani 1 1 d . .
H14 H 1.6761 0.0643 0.9900 0.112 Uiso 1 1 calc R U
C17 C 1.2440(4) 0.3334(4) 0.7226(3) 0.0548(10) Uani 1 1 d . .
H17 H 1.3038 0.2872 0.6859 0.066 Uiso 1 1 calc R U
C10 C 1.0928(4) -0.0016(4) 0.6583(2) 0.0391(7) Uani 1 1 d . .
C8 C 0.8653(4) -0.0685(4) 0.5665(3) 0.0557(10) Uani 1 1 d . .
H8 H 0.7809 -0.1266 0.5239 0.067 Uiso 1 1 calc R U
C22 C 0.8179(5) 0.4185(5) 0.8713(3) 0.0642(11) Uani 1 1 d . .
C9 C 0.8859(4) 0.0716(4) 0.6099(2) 0.0513(9) Uani 1 1 d . .
H9 H 0.8186 0.1308 0.6034 0.062 Uiso 1 1 calc R U
C12 C 1.5255(4) 0.0322(5) 0.8806(3) 0.0628(11) Uani 1 1 d . .
H12 H 1.4629 0.0890 0.9079 0.075 Uiso 1 1 calc R U
C21 C 1.3064(5) 0.4768(5) 0.7760(3) 0.0704(12) Uani 1 1 d . .
H21 H 1.4082 0.5256 0.7750 0.084 Uiso 1 1 calc R U
C7 C 1.0210(5) -0.2593(4) 0.5626(3) 0.0623(11) Uani 1 1 d . .
H7A H 1.1125 -0.2660 0.5981 0.075 Uiso 1 1 calc R U
H7B H 1.0424 -0.2709 0.5035 0.075 Uiso 1 1 calc R U
C20 C 1.2203(5) 0.5467(5) 0.8298(3) 0.0685(12) Uani 1 1 d . .
H20 H 1.2633 0.6432 0.8645 0.082 Uiso 1 1 calc R U
C23 C 0.9583(5) 0.5251(4) 0.8873(3) 0.0608(11) Uani 1 1 d . .
C24 C 0.9781(7) 0.6592(5) 0.9509(3) 0.0765(14) Uani 1 1 d . .
H24 H 1.0715 0.7317 0.9628 0.092 Uiso 1 1 calc R U
C11 C 1.5779(4) -0.1133(5) 0.7566(3) 0.0661(12) Uani 1 1 d . .
H11 H 1.5539 -0.1575 0.6966 0.079 Uiso 1 1 calc R U
C25 C 0.8577(9) 0.6830(6) 0.9956(3) 0.0932(18) Uani 1 1 d . .
H25 H 0.8710 0.7713 1.0390 0.112 Uiso 1 1 calc R U
C26 C 0.7177(9) 0.5776(7) 0.9769(4) 0.103(2) Uani 1 1 d . .
H26 H 0.6367 0.5970 1.0066 0.124 Uiso 1 1 calc R U
C27 C 0.6961(7) 0.4449(6) 0.9154(4) 0.0890(16) Uani 1 1 d . .
H27 H 0.6016 0.3738 0.9033 0.107 Uiso 1 1 calc R U
C2 C 0.7863(5) -0.4609(5) 0.4865(3) 0.0701(12) Uani 1 1 d . .
H2 H 0.8017 -0.4382 0.4346 0.084 Uiso 1 1 calc R U
C6 C 0.8620(7) -0.4188(7) 0.6372(4) 0.0903(16) Uani 1 1 d . .
H6 H 0.9300 -0.3664 0.6890 0.108 Uiso 1 1 calc R U
C3 C 0.6617(7) -0.5752(6) 0.4871(6) 0.116(3) Uani 1 1 d . .
H3 H 0.5916 -0.6281 0.4361 0.139 Uiso 1 1 calc R U
C4 C 0.6439(9) -0.6088(8) 0.5641(9) 0.145(5) Uani 1 1 d . .
H4 H 0.5629 -0.6872 0.5649 0.174 Uiso 1 1 calc R U
C5 C 0.7409(11) -0.5306(10) 0.6374(7) 0.140(3) Uani 1 1 d . .
H5 H 0.7255 -0.5529 0.6894 0.167 Uiso 1 1 calc R U

loop_
_atom_site_aniso_label
_atom_site_aniso_U_11
_atom_site_aniso_U_22
_atom_site_aniso_U_33
_atom_site_aniso_U_23
_atom_site_aniso_U_13
_atom_site_aniso_U_12
Pd1 0.02589(12) 0.04432(15) 0.03970(15) 0.01547(11) 0.00535(10) 0.01159(10)
Br1 0.0435(2) 0.0905(3) 0.0537(3) 0.0295(2) 0.01534(18) 0.0189(2)
Br2 0.0441(2) 0.0942(3) 0.0567(3) 0.0327(2) 0.01654(19) 0.0165(2)
S1 0.0538(6) 0.0596(6) 0.0822(8) 0.0259(6) 0.0263(6) 0.0180(5)
N2 0.0345(14) 0.0466(16) 0.0476(17) 0.0185(13) 0.0042(13) 0.0137(12)
C15 0.046(3) 0.160(6) 0.143(6) 0.112(5) -0.002(3) 0.020(3)
N1 0.0336(15) 0.0501(17) 0.0555(19) 0.0123(15) 0.0022(14) 0.0113(13)
N3 0.0314(14) 0.0561(18) 0.0506(19) 0.0213(15) 0.0043(13) 0.0115(13)
C18 0.046(2) 0.046(2) 0.054(2) 0.0252(17) 0.0101(17) 0.0161(16)
C1 0.045(2) 0.046(2) 0.054(2) 0.0124(17) 0.0031(17) 0.0163(16)
C19 0.066(3) 0.047(2) 0.058(3) 0.0240(19) 0.014(2) 0.0188(19)
C16 0.0432(19) 0.0421(19) 0.054(2) 0.0239(17) 0.0057(16) 0.0129(15)
C13 0.050(3) 0.096(4) 0.161(6) 0.059(4) 0.014(3) 0.037(3)
C14 0.038(2) 0.176(6) 0.072(3) 0.073(4) -0.003(2) 0.002(3)
C17 0.047(2) 0.052(2) 0.066(3) 0.018(2) 0.0106(19) 0.0117(17)
C10 0.0313(16) 0.0452(19) 0.045(2) 0.0181(16) 0.0075(15) 0.0108(14)
C8 0.0366(19) 0.066(3) 0.060(3) 0.013(2) -0.0053(17) 0.0149(18)
C22 0.077(3) 0.064(3) 0.071(3) 0.033(2) 0.030(2) 0.034(2)
C9 0.0378(19) 0.068(3) 0.055(2) 0.025(2) -0.0001(17) 0.0223(18)
C12 0.040(2) 0.098(3) 0.051(3) 0.034(2) 0.0059(18) 0.006(2)
C21 0.052(2) 0.060(3) 0.095(4) 0.026(2) 0.015(2) 0.001(2)
C7 0.048(2) 0.055(2) 0.075(3) 0.003(2) 0.012(2) 0.0124(18)
C20 0.075(3) 0.047(2) 0.077(3) 0.015(2) 0.008(2) 0.006(2)
C23 0.083(3) 0.053(2) 0.061(3) 0.028(2) 0.019(2) 0.033(2)
C24 0.117(4) 0.057(3) 0.069(3) 0.026(2) 0.025(3) 0.035(3)
C11 0.044(2) 0.066(3) 0.090(3) 0.021(2) 0.005(2) 0.022(2)
C25 0.165(6) 0.073(3) 0.072(3) 0.033(3) 0.044(4) 0.069(4)
C26 0.147(6) 0.097(4) 0.109(5) 0.049(4) 0.076(4) 0.071(4)
C27 0.097(4) 0.086(4) 0.112(4) 0.044(3) 0.056(3) 0.043(3)
C2 0.061(3) 0.063(3) 0.074(3) 0.004(2) -0.005(2) 0.016(2)
C6 0.102(4) 0.111(4) 0.080(4) 0.050(3) 0.020(3) 0.044(4)
C3 0.061(3) 0.061(4) 0.187(8) -0.015(4) -0.016(4) 0.011(3)
C4 0.086(5) 0.060(4) 0.317(16) 0.079(7) 0.073(7) 0.027(3)
C5 0.148(7) 0.137(7) 0.215(10) 0.136(7) 0.100(7) 0.073(6)

loop_
_atom_type_symbol
_atom_type_description
_atom_type_scat_dispersion_real
_atom_type_scat_dispersion_imag
_atom_type_scat_source
C C 0.0033 0.0016 'International Tables Vol C Tables 4.2.6.8 and 6.1.1.4'
H H 0.0000 0.0000 'International Tables Vol C Tables 4.2.6.8 and 6.1.1.4'
N N 0.0061 0.0033 'International Tables Vol C Tables 4.2.6.8 and 6.1.1.4'
S S 0.1246 0.1234 'International Tables Vol C Tables 4.2.6.8 and 6.1.1.4'
Br Br -0.2901 2.4595 'International Tables Vol C Tables 4.2.6.8 and 6.1.1.4'
Pd Pd -0.9988 1.0072 'International Tables Vol C Tables 4.2.6.8 and 6.1.1.4'

loop_
_geom_angle_atom_site_label_1
_geom_angle_atom_site_label_2
_geom_angle_atom_site_label_3
_geom_angle
C10 Pd1 N3 177.70(12)
C10 Pd1 Br1 87.51(10)
N3 Pd1 Br1 91.12(9)
C10 Pd1 Br2 89.04(10)
N3 Pd1 Br2 92.25(9)
Br1 Pd1 Br2 175.865(18)
C18 S1 C22 90.8(2)
C10 N2 C9 109.7(3)
C10 N2 C16 125.3(3)
C9 N2 C16 125.0(3)
C14 C15 C13 119.4(5)
C10 N1 C8 110.9(3)
C10 N1 C7 124.2(3)
C8 N1 C7 124.9(3)
C12 N3 C11 118.3(3)
C12 N3 Pd1 120.5(3)
C11 N3 Pd1 121.1(3)
C16 C18 C19 120.2(3)
C16 C18 S1 126.7(3)
C19 C18 S1 113.1(3)
C2 C1 C6 118.8(4)
C2 C1 C7 120.7(4)
C6 C1 C7 120.5(4)
C20 C19 C18 118.8(4)
C20 C19 C23 130.1(4)
C18 C19 C23 111.1(4)
C17 C16 C18 119.5(3)
C17 C16 N2 120.7(3)
C18 C16 N2 119.7(3)
C15 C13 C11 119.0(5)
C15 C14 C12 119.0(5)
C16 C17 C21 120.1(4)
N1 C10 N2 105.1(3)
N1 C10 Pd1 126.1(2)
N2 C10 Pd1 128.7(2)
C9 C8 N1 107.0(3)
C27 C22 C23 121.2(4)
C27 C22 S1 125.9(4)
C23 C22 S1 112.9(3)
C8 C9 N2 107.4(3)
N3 C12 C14 122.7(5)
C20 C21 C17 120.8(4)
N1 C7 C1 112.8(3)
C21 C20 C19 120.5(4)
C22 C23 C24 119.1(4)
C22 C23 C19 112.1(4)
C24 C23 C19 128.8(4)
C25 C24 C23 119.2(5)
N3 C11 C13 121.6(5)
C26 C25 C24 120.8(5)
C27 C26 C25 121.0(5)
C26 C27 C22 118.7(6)
C1 C2 C3 120.0(6)
C5 C6 C1 121.0(6)
C4 C3 C2 118.8(7)
C5 C4 C3 120.7(7)
C4 C5 C6 120.6(8)

loop_
_geom_bond_atom_site_label_1
_geom_bond_atom_site_label_2
_geom_bond_distance
Pd1 C10 1.958(3)
Pd1 N3 2.105(3)
Pd1 Br1 2.4182(8)
Pd1 Br2 2.4216(8)
S1 C18 1.741(4)
S1 C22 1.745(4)
N2 C10 1.360(4)
N2 C9 1.391(4)
N2 C16 1.431(4)
C15 C14 1.347(8)
C15 C13 1.368(8)
N1 C10 1.337(4)
N1 C8 1.386(4)
N1 C7 1.470(5)
N3 C12 1.328(5)
N3 C11 1.333(5)
C18 C16 1.400(5)
C18 C19 1.402(5)
C1 C2 1.364(5)
C1 C6 1.367(6)
C1 C7 1.490(5)
C19 C20 1.390(6)
C19 C23 1.456(6)
C16 C17 1.370(5)
C13 C11 1.379(6)
C14 C12 1.372(6)
C17 C21 1.390(6)
C8 C9 1.321(5)
C22 C27 1.388(6)
C22 C23 1.389(6)
C21 C20 1.362(6)
C23 C24 1.396(6)
C24 C25 1.378(7)
C25 C26 1.377(8)
C26 C27 1.368(8)
C2 C3 1.388(8)
C6 C5 1.351(9)
C3 C4 1.372(11)
C4 C5 1.327(12)
